data_7210548
loop_
_publ_author_name
'Thakuria, Ranjit'
'Nangia, Ashwini'

_publ_section_title
;
 Highly soluble olanzapinium maleate crystalline salts
;
_journal_issue 6
_journal_name_full CrystEngComm
_journal_page_first 1759
_journal_paper_doi 10.1039/c0ce00787k
_journal_volume 13
_journal_year 2011
_chemical_formula_moiety 'C17 H22 N4 S, 2(C4 H3 O4)'
_chemical_formula_sum 'C25 H28 N4 O8 S'
_chemical_formula_weight 544.57
_chemical_name_common 'Olanzapine-Maleic acid 1:2'
_chemical_name_systematic
;
?
;
_space_group_IT_number 2
_symmetry_cell_setting triclinic
_symmetry_space_group_name_Hall '-P 1'
_symmetry_space_group_name_H-M 'P -1'
_atom_sites_solution_hydrogens geom
_atom_sites_solution_primary direct
_atom_sites_solution_secondary difmap
_audit_creation_method SHELXL-97
_cell_angle_alpha 95.956(7)
_cell_angle_beta 97.945(7)
_cell_angle_gamma 107.789(7)
_cell_formula_units_Z 2
_cell_length_a 8.518(3)
_cell_length_b 9.804(4)
_cell_length_c 16.210(6)
_cell_measurement_reflns_used 1848
_cell_measurement_temperature 298(2)
_cell_measurement_theta_max 21.98
_cell_measurement_theta_min 2.72
_cell_volume 1261.2(8)
_computing_cell_refinement 'Bruker SMART'
_computing_data_collection 'Bruker SMART'
_computing_data_reduction 'Bruker SAINT'
_computing_molecular_graphics 'Bruker SHELXTL'
_computing_publication_material 'Bruker SHELXTL'
_computing_structure_refinement 'SHELXL-97 (Sheldrick, 1997)'
_computing_structure_solution 'SHELXS-97 (Sheldrick, 1990)'
_diffrn_ambient_temperature 298(2)
_diffrn_measured_fraction_theta_full 0.990
_diffrn_measured_fraction_theta_max 0.990
_diffrn_measurement_device_type 'CCD area detector'
_diffrn_measurement_method 'phi and omega scans'
_diffrn_radiation_monochromator graphite
_diffrn_radiation_source 'fine-focus sealed tube'
_diffrn_radiation_type MoK\a
_diffrn_radiation_wavelength 0.71073
_diffrn_reflns_av_R_equivalents 0.0524
_diffrn_reflns_av_sigmaI/netI 0.0741
_diffrn_reflns_limit_h_max 10
_diffrn_reflns_limit_h_min -10
_diffrn_reflns_limit_k_max 12
_diffrn_reflns_limit_k_min -12
_diffrn_reflns_limit_l_max 19
_diffrn_reflns_limit_l_min -20
_diffrn_reflns_number 13184
_diffrn_reflns_theta_full 26.11
_diffrn_reflns_theta_max 26.11
_diffrn_reflns_theta_min 1.28
_exptl_absorpt_coefficient_mu 0.186
_exptl_absorpt_correction_T_max 0.9744
_exptl_absorpt_correction_T_min 0.9376
_exptl_absorpt_correction_type multi-scan
_exptl_absorpt_process_details 'Bruker AXS SADABS program'
_exptl_crystal_colour red
_exptl_crystal_density_diffrn 1.434
_exptl_crystal_density_method 'not measured'
_exptl_crystal_description block
_exptl_crystal_F_000 572
_exptl_crystal_size_max 0.35
_exptl_crystal_size_mid 0.21
_exptl_crystal_size_min 0.14
_refine_diff_density_max 0.331
_refine_diff_density_min -0.282
_refine_diff_density_rms 0.067
_refine_ls_extinction_method none
_refine_ls_goodness_of_fit_ref 1.243
_refine_ls_hydrogen_treatment mixed
_refine_ls_matrix_type full
_refine_ls_number_parameters 365
_refine_ls_number_reflns 4971
_refine_ls_number_restraints 0
_refine_ls_restrained_S_all 1.243
_refine_ls_R_factor_all 0.1167
_refine_ls_R_factor_gt 0.0864
_refine_ls_shift/su_max 0.000
_refine_ls_shift/su_mean 0.000
_refine_ls_structure_factor_coef Fsqd
_refine_ls_weighting_details 'calc w=1/[\s^2^(Fo^2^)+(0.0628P)^2^+0.5252P] where P=(Fo^2^+2Fc^2^)/3'
_refine_ls_weighting_scheme calc
_refine_ls_wR_factor_gt 0.1789
_refine_ls_wR_factor_ref 0.1987
_reflns_number_gt 3737
_reflns_number_total 4971
_reflns_threshold_expression >2sigma(I)
_cod_data_source_file c0ce00787k.txt
_cod_data_source_block tri_OLN-MA_1:2
_cod_depositor_comments
;
The following automatic conversions were performed:

'_symmetry_cell_setting' value 'Triclinic' changed to 'triclinic'
according to the built-in table from CIF Core dictionary named
'cif_core.dic' version 2.4.1 from 2010-06-29.

Automatic conversion script
Id: cif_fix_values 1891 2012-01-12 08:04:46Z andrius 
;
_cod_original_sg_symbol_Hall '-P 1 '
_cod_original_sg_symbol_H-M 'P-1 '
_cod_database_code 7210548

loop_
_symmetry_equiv_pos_as_xyz
'x, y, z'
'-x, -y, -z'

loop_
_atom_site_label
_atom_site_type_symbol
_atom_site_fract_x
_atom_site_fract_y
_atom_site_fract_z
_atom_site_U_iso_or_equiv
_atom_site_adp_type
_atom_site_occupancy
_atom_site_symmetry_multiplicity
_atom_site_calc_flag
_atom_site_refinement_flags
C2 C 0.7490(5) -0.0109(4) -0.0028(2) 0.0314(9) Uani 1 1 d .
C3 C 0.6677(5) 0.0578(4) -0.0570(2) 0.0317(9) Uani 1 1 d .
C5 C 0.7331(4) 0.2917(4) 0.0297(2) 0.0284(8) Uani 1 1 d .
C6 C 0.8353(5) 0.2837(4) 0.1015(2) 0.0292(8) Uani 1 1 d .
C7 C 0.8252(5) 0.1517(4) 0.1353(2) 0.0294(8) Uani 1 1 d .
C8 C 0.9409(5) 0.4255(4) 0.1439(2) 0.0341(9) Uani 1 1 d .
H8 H 1.0202 0.4398 0.1923 0.041 Uiso 1 1 calc R
C9 C 0.9146(5) 0.5343(4) 0.1075(2) 0.0327(9) Uani 1 1 d .
C10 C 1.0017(6) 0.6936(4) 0.1322(3) 0.0435(11) Uani 1 1 d .
H10A H 1.0890 0.7107 0.1801 0.065 Uiso 1 1 calc R
H10B H 0.9226 0.7400 0.1464 0.065 Uiso 1 1 calc R
H10C H 1.0494 0.7326 0.0860 0.065 Uiso 1 1 calc R
C11 C 0.7866(5) -0.1318(5) -0.0350(3) 0.0447(11) Uani 1 1 d .
H11 H 0.8419 -0.1768 0.0012 0.054 Uiso 1 1 calc R
C12 C 0.7433(6) -0.1857(5) -0.1197(3) 0.0512(12) Uani 1 1 d .
H12 H 0.7689 -0.2668 -0.1406 0.061 Uiso 1 1 calc R
C13 C 0.6615(5) -0.1190(5) -0.1735(3) 0.0472(12) Uani 1 1 d .
H13 H 0.6301 -0.1558 -0.2307 0.057 Uiso 1 1 calc R
C14 C 0.6264(5) 0.0024(5) -0.1422(2) 0.0387(10) Uani 1 1 d .
H14 H 0.5738 0.0482 -0.1791 0.046 Uiso 1 1 calc R
C15 C 0.8063(5) 0.2482(4) 0.2787(2) 0.0368(10) Uani 1 1 d .
H15A H 0.7039 0.1880 0.2936 0.044 Uiso 1 1 calc R
H15B H 0.7808 0.3242 0.2513 0.044 Uiso 1 1 calc R
C16 C 0.9345(6) 0.3154(4) 0.3575(3) 0.0407(10) Uani 1 1 d .
H16A H 1.0322 0.3848 0.3438 0.049 Uiso 1 1 calc R
H16B H 0.8881 0.3668 0.3968 0.049 Uiso 1 1 calc R
C17 C 1.0471(5) 0.1150(5) 0.3364(2) 0.0380(10) Uani 1 1 d .
H17A H 1.0768 0.0401 0.3631 0.046 Uiso 1 1 calc R
H17B H 1.1472 0.1776 0.3207 0.046 Uiso 1 1 calc R
C18 C 0.9159(5) 0.0460(4) 0.2583(3) 0.0379(10) Uani 1 1 d .
H18A H 0.9604 -0.0065 0.2186 0.045 Uiso 1 1 calc R
H18B H 0.8187 -0.0223 0.2732 0.045 Uiso 1 1 calc R
C19 C 1.1113(6) 0.2666(5) 0.4749(3) 0.0506(12) Uani 1 1 d .
H19A H 1.1402 0.1913 0.5004 0.076 Uiso 1 1 calc R
H19B H 1.0661 0.3183 0.5137 0.076 Uiso 1 1 calc R
H19C H 1.2097 0.3323 0.4610 0.076 Uiso 1 1 calc R
C20 C 0.4443(6) 0.3178(4) 0.8039(3) 0.0406(10) Uani 1 1 d .
C21 C 0.3319(5) 0.3554(4) 0.7373(3) 0.0389(10) Uani 1 1 d .
H21 H 0.2182 0.3074 0.7342 0.047 Uiso 1 1 calc R
C22 C 0.3670(6) 0.4458(4) 0.6818(3) 0.0406(10) Uani 1 1 d .
H22 H 0.2737 0.4486 0.6455 0.049 Uiso 1 1 calc R
C23 C 0.5294(7) 0.5430(5) 0.6676(3) 0.0537(13) Uani 1 1 d .
C24 C 0.6072(6) 0.9402(5) 0.4164(3) 0.0445(11) Uani 1 1 d .
C25 C 0.5012(6) 0.8188(5) 0.4548(3) 0.0471(11) Uani 1 1 d .
H25 H 0.5590 0.7920 0.4998 0.056 Uiso 1 1 calc R
C26 C 0.3402(6) 0.7446(5) 0.4350(3) 0.0511(12) Uani 1 1 d .
H26 H 0.3050 0.6715 0.4671 0.061 Uiso 1 1 calc R
C27 C 0.2054(6) 0.7561(5) 0.3710(3) 0.0516(12) Uani 1 1 d .
H1 H 0.750(7) -0.052(6) 0.116(3) 0.082(18) Uiso 1 1 d .
H3 H 0.893(6) 0.131(5) 0.415(3) 0.064(15) Uiso 1 1 d .
H4 H 0.564(5) 0.204(5) -0.067(3) 0.048(13) Uiso 1 1 d .
H7 H 0.381(10) 0.922(8) 0.340(4) 0.13(3) Uiso 1 1 d .
H3A H 0.660(5) 0.474(5) 0.740(3) 0.041(14) Uiso 1 1 d .
N1 N 0.7765(4) 0.0232(4) 0.0877(2) 0.0328(8) Uani 1 1 d .
N2 N 0.8666(4) 0.1591(3) 0.21941(19) 0.0328(8) Uani 1 1 d .
N3 N 0.9848(4) 0.2015(4) 0.3974(2) 0.0341(8) Uani 1 1 d .
N4 N 0.6246(4) 0.1801(4) -0.0279(2) 0.0347(8) Uani 1 1 d .
O1 O 0.3781(4) 0.2351(3) 0.85104(19) 0.0523(9) Uani 1 1 d .
O2 O 0.6008(4) 0.3715(4) 0.8098(2) 0.0629(10) Uani 1 1 d .
O3 O 0.6687(5) 0.5405(4) 0.7099(3) 0.0636(11) Uani 1 1 d .
O4 O 0.5278(6) 0.6253(5) 0.6177(3) 0.1027(16) Uani 1 1 d .
O5 O 0.7563(4) 0.9931(4) 0.4494(2) 0.0571(9) Uani 1 1 d .
O6 O 0.5411(4) 0.9812(4) 0.3532(2) 0.0657(11) Uani 1 1 d .
O7 O 0.2379(5) 0.8571(4) 0.3239(2) 0.0646(10) Uani 1 1 d .
O8 O 0.0646(4) 0.6696(4) 0.3634(3) 0.0795(12) Uani 1 1 d .
S1 S 0.75926(14) 0.46925(11) 0.01737(7) 0.0380(3) Uani 1 1 d .

loop_
_atom_site_aniso_label
_atom_site_aniso_U_11
_atom_site_aniso_U_22
_atom_site_aniso_U_33
_atom_site_aniso_U_23
_atom_site_aniso_U_13
_atom_site_aniso_U_12
C2 0.033(2) 0.028(2) 0.029(2) 0.0048(16) 0.0030(17) 0.0051(17)
C3 0.026(2) 0.030(2) 0.035(2) 0.0081(17) 0.0035(17) 0.0038(16)
C5 0.0251(19) 0.032(2) 0.028(2) 0.0075(16) 0.0055(16) 0.0070(16)
C6 0.031(2) 0.028(2) 0.027(2) 0.0078(16) 0.0048(16) 0.0063(16)
C7 0.026(2) 0.031(2) 0.028(2) 0.0048(16) 0.0011(16) 0.0067(16)
C8 0.033(2) 0.034(2) 0.031(2) 0.0073(17) 0.0003(17) 0.0052(18)
C9 0.035(2) 0.032(2) 0.031(2) 0.0089(17) 0.0080(17) 0.0092(17)
C10 0.049(3) 0.031(2) 0.048(3) 0.0101(19) 0.008(2) 0.008(2)
C11 0.048(3) 0.042(3) 0.044(3) 0.004(2) -0.002(2) 0.019(2)
C12 0.052(3) 0.053(3) 0.048(3) -0.008(2) 0.005(2) 0.023(2)
C13 0.046(3) 0.054(3) 0.032(2) -0.006(2) 0.004(2) 0.008(2)
C14 0.039(2) 0.045(3) 0.026(2) 0.0071(18) 0.0017(18) 0.007(2)
C15 0.044(2) 0.042(2) 0.032(2) 0.0153(18) 0.0092(19) 0.022(2)
C16 0.054(3) 0.034(2) 0.037(2) 0.0080(18) 0.006(2) 0.017(2)
C17 0.042(2) 0.042(2) 0.034(2) 0.0113(19) 0.0026(19) 0.019(2)
C18 0.050(3) 0.029(2) 0.033(2) 0.0066(17) -0.0029(19) 0.0142(19)
C19 0.047(3) 0.062(3) 0.036(3) 0.008(2) -0.002(2) 0.012(2)
C20 0.044(3) 0.033(2) 0.042(3) 0.0094(19) 0.004(2) 0.009(2)
C21 0.033(2) 0.041(2) 0.040(2) 0.0113(19) 0.0025(19) 0.0097(19)
C22 0.046(3) 0.041(2) 0.033(2) 0.0086(19) 0.0009(19) 0.014(2)
C23 0.075(4) 0.041(3) 0.042(3) 0.011(2) 0.021(3) 0.009(3)
C24 0.047(3) 0.041(3) 0.044(3) 0.011(2) 0.011(2) 0.009(2)
C25 0.043(3) 0.052(3) 0.051(3) 0.022(2) 0.014(2) 0.016(2)
C26 0.048(3) 0.050(3) 0.059(3) 0.022(2) 0.021(2) 0.013(2)
C27 0.042(3) 0.051(3) 0.057(3) -0.002(2) 0.010(2) 0.011(2)
N1 0.039(2) 0.0271(18) 0.0280(19) 0.0084(15) 0.0039(15) 0.0044(15)
N2 0.044(2) 0.0283(17) 0.0271(18) 0.0064(14) 0.0017(15) 0.0146(15)
N3 0.0357(19) 0.0359(19) 0.0289(19) 0.0098(15) 0.0023(15) 0.0088(16)
N4 0.0341(19) 0.0349(19) 0.032(2) 0.0080(15) -0.0044(15) 0.0099(15)
O1 0.064(2) 0.0397(17) 0.0479(19) 0.0220(15) 0.0019(16) 0.0087(16)
O2 0.0367(19) 0.079(3) 0.070(2) 0.030(2) -0.0033(16) 0.0135(17)
O3 0.049(2) 0.063(3) 0.068(3) 0.016(2) 0.020(2) -0.0018(19)
O4 0.124(4) 0.084(3) 0.094(3) 0.062(3) 0.025(3) 0.007(3)
O5 0.0395(19) 0.057(2) 0.068(2) 0.0200(18) 0.0079(17) 0.0034(16)
O6 0.053(2) 0.074(3) 0.061(2) 0.037(2) 0.0067(18) 0.0015(19)
O7 0.052(2) 0.075(3) 0.061(2) 0.017(2) 0.0010(18) 0.0140(19)
O8 0.040(2) 0.080(3) 0.104(3) 0.008(2) 0.011(2) -0.0001(19)
S1 0.0452(6) 0.0298(5) 0.0373(6) 0.0113(4) -0.0007(5) 0.0115(5)

loop_
_atom_type_symbol
_atom_type_description
_atom_type_scat_dispersion_real
_atom_type_scat_dispersion_imag
_atom_type_scat_source
C C 0.0033 0.0016 'International Tables Vol C Tables 4.2.6.8 and 6.1.1.4'
H H 0.0000 0.0000 'International Tables Vol C Tables 4.2.6.8 and 6.1.1.4'
N N 0.0061 0.0033 'International Tables Vol C Tables 4.2.6.8 and 6.1.1.4'
O O 0.0106 0.0060 'International Tables Vol C Tables 4.2.6.8 and 6.1.1.4'
S S 0.1246 0.1234 'International Tables Vol C Tables 4.2.6.8 and 6.1.1.4'

loop_
_geom_angle_atom_site_label_1
_geom_angle_atom_site_label_2
_geom_angle_atom_site_label_3
_geom_angle
C11 C2 C3 119.7(4)
C11 C2 N1 116.2(4)
C3 C2 N1 123.5(4)
C14 C3 C2 118.5(4)
C14 C3 N4 119.1(4)
C2 C3 N4 122.4(4)
N4 C5 C6 127.8(4)
N4 C5 S1 121.0(3)
C6 C5 S1 111.2(3)
C5 C6 C7 124.2(3)
C5 C6 C8 111.7(3)
C7 C6 C8 123.8(3)
N1 C7 N2 118.3(3)
N1 C7 C6 123.0(3)
N2 C7 C6 118.7(3)
C9 C8 C6 114.0(4)
C8 C9 C10 129.0(4)
C8 C9 S1 111.0(3)
C10 C9 S1 119.9(3)
C12 C11 C2 120.9(4)
C11 C12 C13 119.6(4)
C14 C13 C12 119.8(4)
C13 C14 C3 121.5(4)
N2 C15 C16 111.6(3)
N3 C16 C15 110.2(3)
N3 C17 C18 111.1(3)
N2 C18 C17 109.5(3)
O1 C20 O2 123.2(4)
O1 C20 C21 117.8(4)
O2 C20 C21 119.0(4)
C22 C21 C20 130.9(4)
C21 C22 C23 131.0(4)
O4 C23 O3 121.3(5)
O4 C23 C22 118.5(5)
O3 C23 C22 120.1(4)
O5 C24 O6 123.9(4)
O5 C24 C25 116.7(4)
O6 C24 C25 119.4(4)
C26 C25 C24 130.6(5)
C25 C26 C27 131.8(5)
O8 C27 O7 121.1(5)
O8 C27 C26 119.0(5)
O7 C27 C26 119.9(4)
C7 N1 C2 128.7(3)
C7 N2 C18 123.0(3)
C7 N2 C15 121.1(3)
C18 N2 C15 112.2(3)
C19 N3 C16 110.7(3)
C19 N3 C17 111.4(3)
C16 N3 C17 110.6(3)
C5 N4 C3 121.8(3)
C5 S1 C9 92.04(18)

loop_
_geom_bond_atom_site_label_1
_geom_bond_atom_site_label_2
_geom_bond_distance
C2 C11 1.390(6)
C2 C3 1.394(5)
C2 N1 1.440(5)
C3 C14 1.386(5)
C3 N4 1.412(5)
C5 N4 1.362(5)
C5 C6 1.379(5)
C5 S1 1.723(4)
C6 C7 1.440(5)
C6 C8 1.443(5)
C7 N1 1.321(5)
C7 N2 1.349(5)
C8 C9 1.333(5)
C9 C10 1.493(5)
C9 S1 1.746(4)
C11 C12 1.375(6)
C12 C13 1.379(6)
C13 C14 1.377(6)
C15 N2 1.478(5)
C15 C16 1.503(6)
C16 N3 1.488(5)
C17 N3 1.491(5)
C17 C18 1.510(5)
C18 N2 1.470(5)
C19 N3 1.479(5)
C20 O1 1.235(5)
C20 O2 1.261(5)
C20 C21 1.494(6)
C21 C22 1.328(5)
C22 C23 1.484(6)
C23 O4 1.203(6)
C23 O3 1.294(6)
C24 O5 1.234(5)
C24 O6 1.261(5)
C24 C25 1.507(6)
C25 C26 1.317(6)
C26 C27 1.477(7)
C27 O8 1.220(5)
C27 O7 1.299(6)
